data_4339602
loop_
_publ_author_name
'Wang, Zheming'
'Zhang, Xueyu'
'Batten, Stuart R.'
'Kurmoo, Mohamedally'
'Gao, Song'

_publ_section_title
;
 [CH3NH2(CH2)2NH2CH3][M2(HCOO)6] (M = MnII and CoII): weak ferromagnetic
 metal formate frameworks of unique binodal 6-connected
 (4(12).6(3))(4(9).6(6)) topology, templated by a diammonium cation.
;
_journal_issue 21
_journal_name_full 'Inorganic chemistry'
_journal_page_first 8439
_journal_page_last 8441
_journal_paper_doi 10.1021/ic700924j
_journal_volume 46
_journal_year 2007
_chemical_formula_sum 'C10 H20 Co2 N2 O12'
_chemical_formula_weight 478.14
_chemical_name_systematic
; 
 ? 
;
_space_group_IT_number 163
_symmetry_cell_setting trigonal
_symmetry_space_group_name_Hall '-P 3 2c'
_symmetry_space_group_name_H-M 'P -3 1 c'
_atom_sites_solution_hydrogens geom
_atom_sites_solution_primary direct
_atom_sites_solution_secondary difmap
_audit_creation_method SHELXL-97
_cell_angle_alpha 90.00
_cell_angle_beta 90.00
_cell_angle_gamma 120.00
_cell_formula_units_Z 2
_cell_length_a 8.1805(4)
_cell_length_b 8.1805(4)
_cell_length_c 14.6798(6)
_cell_measurement_reflns_used 5455
_cell_measurement_temperature 293(2)
_cell_measurement_theta_max 27.485
_cell_measurement_theta_min 3.395
_cell_volume 850.77(7)
_computing_cell_refinement 'HKL Scalepack (Otwinowski & Minor, 1997)'
_computing_data_collection 'KappaCCD (Nonius B. V., 1998)'
_computing_data_reduction 'HKL Denzo (Otwinowski & Minor, 1997) & maXus (Mackay et al., 1998)'
_computing_molecular_graphics 'Bruker SHELXTL V5.1 (Sheldrick, 1998)'
_computing_publication_material 'SHELXL-97 (Sheldrick, 1997)'
_computing_structure_refinement 'SHELXL-97 (Sheldrick, 1997)'
_computing_structure_solution 'SHELXS-97 (Sheldrick, 1997)'
_diffrn_ambient_temperature 293(2)
_diffrn_detector_area_resol_mean 0.76
_diffrn_measured_fraction_theta_full 0.986
_diffrn_measured_fraction_theta_max 0.986
_diffrn_measurement_device_type 'NONIUS KappaCCD Diffractometer'
_diffrn_measurement_method CCD
_diffrn_radiation_monochromator graphite
_diffrn_radiation_source 'fine-focus sealed tube'
_diffrn_radiation_type MoK\a
_diffrn_radiation_wavelength 0.71073
_diffrn_reflns_av_R_equivalents 0.0863
_diffrn_reflns_av_sigmaI/netI 0.0485
_diffrn_reflns_limit_h_max 10
_diffrn_reflns_limit_h_min -10
_diffrn_reflns_limit_k_max 10
_diffrn_reflns_limit_k_min -10
_diffrn_reflns_limit_l_max 18
_diffrn_reflns_limit_l_min -18
_diffrn_reflns_number 10264
_diffrn_reflns_theta_full 27.48
_diffrn_reflns_theta_max 27.48
_diffrn_reflns_theta_min 4.00
_exptl_absorpt_coefficient_mu 2.016
_exptl_absorpt_correction_T_max 0.820
_exptl_absorpt_correction_T_min 0.772
_exptl_absorpt_correction_type multi-scan
_exptl_absorpt_process_details
;
multi-scan from symmetry-related measurements 
 Sortav (Blessing 1995, 1997)
;
_exptl_crystal_colour red
_exptl_crystal_density_diffrn 1.866
_exptl_crystal_density_method 'not measured'
_exptl_crystal_description block
_exptl_crystal_F_000 488
_exptl_crystal_size_max 0.18
_exptl_crystal_size_mid 0.12
_exptl_crystal_size_min 0.10
_refine_diff_density_max 0.419
_refine_diff_density_min -0.327
_refine_diff_density_rms 0.079
_refine_ls_extinction_coef 0.011(3)
_refine_ls_extinction_expression Fc^*^=kFc[1+0.001xFc^2^\l^3^/sin(2\q)]^-1/4^
_refine_ls_extinction_method SHELXL
_refine_ls_goodness_of_fit_ref 1.017
_refine_ls_hydrogen_treatment mixed
_refine_ls_matrix_type full
_refine_ls_number_parameters 48
_refine_ls_number_reflns 656
_refine_ls_number_restraints 0
_refine_ls_restrained_S_all 1.017
_refine_ls_R_factor_all 0.0560
_refine_ls_R_factor_gt 0.0321
_refine_ls_shift/su_max 0.000
_refine_ls_shift/su_mean 0.000
_refine_ls_structure_factor_coef Fsqd
_refine_ls_weighting_details 'calc w=1/[\s^2^(Fo^2^)+(0.0454P)^2^+0.0000P] where P=(Fo^2^+2Fc^2^)/3'
_refine_ls_weighting_scheme calc
_refine_ls_wR_factor_gt 0.0769
_refine_ls_wR_factor_ref 0.0818
_reflns_number_gt 459
_reflns_number_total 656
_reflns_threshold_expression >2sigma(I)
_cod_data_source_file ic700924j-file003.cif
_cod_data_source_block 2Co
_cod_depositor_comments
;
The following automatic conversions were performed:

'_symmetry_cell_setting' value 'Trigonal' changed to 'trigonal'
according to
/usr/data/users/saulius/automatic-downloads/retrospective/ACS/lib/dictionaries/cif_core.dic
dictionary named 'cif_core.dic' version 2.4.2 from 2011-04-26.

Automatic conversion script
Id: cif_fix_values 2281 2013-09-26 08:29:07Z andrius 
;
_cod_original_sg_symbol_H-M 'P -31c'
_cod_database_code 4339602

loop_
_symmetry_equiv_pos_as_xyz
'x, y, z'
'-y, x-y, z'
'-x+y, -x, z'
'-y, -x, -z+1/2'
'-x+y, y, -z+1/2'
'x, x-y, -z+1/2'
'-x, -y, -z'
'y, -x+y, -z'
'x-y, x, -z'
'y, x, z-1/2'
'x-y, -y, z-1/2'
'-x, -x+y, z-1/2'

loop_
_atom_site_label
_atom_site_type_symbol
_atom_site_fract_x
_atom_site_fract_y
_atom_site_fract_z
_atom_site_U_iso_or_equiv
_atom_site_adp_type
_atom_site_occupancy
_atom_site_symmetry_multiplicity
_atom_site_calc_flag
_atom_site_refinement_flags
Co1 Co 0.0000 0.0000 0.0000 0.0241(3) Uani 1 6 d S
Co2 Co 0.3333 0.6667 0.2500 0.0256(3) Uani 1 6 d S
O1 O 0.2180(3) 0.2067(3) 0.08090(12) 0.0370(5) Uani 1 1 d .
O2 O 0.3437(3) 0.4588(3) 0.16993(12) 0.0373(5) Uani 1 1 d .
C1 C 0.2103(4) 0.3265(4) 0.12826(18) 0.0331(7) Uani 1 1 d .
H1 H 0.0929 0.3176 0.1336 0.040 Uiso 1 1 calc R
C2 C 0.6667 0.3333 0.2057(5) 0.100(3) Uani 1 3 d S
C3 C 0.6667 0.3333 0.0382(4) 0.0519(14) Uani 1 3 d S
N1 N 0.5851(11) 0.2555(11) 0.1304(5) 0.0392(18) Uani 0.33 1 d P

loop_
_atom_site_aniso_label
_atom_site_aniso_U_11
_atom_site_aniso_U_22
_atom_site_aniso_U_33
_atom_site_aniso_U_23
_atom_site_aniso_U_13
_atom_site_aniso_U_12
Co1 0.0247(4) 0.0247(4) 0.0230(5) 0.000 0.000 0.01235(19)
Co2 0.0260(4) 0.0260(4) 0.0247(5) 0.000 0.000 0.01302(19)
O1 0.0358(12) 0.0351(12) 0.0394(10) -0.0132(9) -0.0071(9) 0.0172(10)
O2 0.0356(12) 0.0354(12) 0.0397(10) -0.0106(9) -0.0065(9) 0.0167(10)
C1 0.0262(16) 0.0347(17) 0.0373(15) -0.0015(13) 0.0002(12) 0.0143(15)
C2 0.126(5) 0.126(5) 0.047(4) 0.000 0.000 0.063(2)
C3 0.059(2) 0.059(2) 0.038(3) 0.000 0.000 0.0293(12)
N1 0.042(6) 0.031(6) 0.045(4) -0.003(3) -0.007(3) 0.018(3)

loop_
_atom_type_symbol
_atom_type_description
_atom_type_scat_dispersion_real
_atom_type_scat_dispersion_imag
_atom_type_scat_source
C C 0.0033 0.0016 'International Tables Vol C Tables 4.2.6.8 and 6.1.1.4'
H H 0.0000 0.0000 'International Tables Vol C Tables 4.2.6.8 and 6.1.1.4'
N N 0.0061 0.0033 'International Tables Vol C Tables 4.2.6.8 and 6.1.1.4'
O O 0.0106 0.0060 'International Tables Vol C Tables 4.2.6.8 and 6.1.1.4'
Co Co 0.3494 0.9721 'International Tables Vol C Tables 4.2.6.8 and 6.1.1.4'

loop_
_geom_angle_atom_site_label_1
_geom_angle_atom_site_label_2
_geom_angle_atom_site_label_3
_geom_angle
_geom_angle_site_symmetry_1
_geom_angle_site_symmetry_3
O1 Co1 O1 180.00(13) . 7
O1 Co1 O1 88.69(8) . 9
O1 Co1 O1 91.31(8) 7 9
O1 Co1 O1 88.69(8) . 8
O1 Co1 O1 91.31(8) 7 8
O1 Co1 O1 91.31(8) 9 8
O1 Co1 O1 91.31(8) . 2
O1 Co1 O1 88.69(8) 7 2
O1 Co1 O1 88.69(8) 9 2
O1 Co1 O1 180.00(10) 8 2
O1 Co1 O1 91.31(8) . 3
O1 Co1 O1 88.69(8) 7 3
O1 Co1 O1 180.00(12) 9 3
O1 Co1 O1 88.69(8) 8 3
O1 Co1 O1 91.31(8) 2 3
O2 Co2 O2 91.12(11) 6_565 3_565
O2 Co2 O2 91.81(7) 6_565 5
O2 Co2 O2 85.39(10) 3_565 5
O2 Co2 O2 85.39(10) 6_565 2_665
O2 Co2 O2 91.81(7) 3_565 2_665
O2 Co2 O2 176.01(11) 5 2_665
O2 Co2 O2 176.01(11) 6_565 .
O2 Co2 O2 91.81(7) 3_565 .
O2 Co2 O2 91.12(11) 5 .
O2 Co2 O2 91.81(7) 2_665 .
O2 Co2 O2 91.81(7) 6_565 4_665
O2 Co2 O2 176.01(11) 3_565 4_665
O2 Co2 O2 91.81(7) 5 4_665
O2 Co2 O2 91.12(11) 2_665 4_665
O2 Co2 O2 85.39(10) . 4_665
C1 O1 Co1 126.81(19) . .
C1 O2 Co2 127.19(18) . .
O1 C1 O2 126.8(3) . .
O1 C1 H1 116.6 . .
O2 C1 H1 116.6 . .
N1 C2 N1 52.3(5) 2_655 .
N1 C2 N1 52.3(5) 2_655 3_665
N1 C2 N1 52.3(5) . 3_665
N1 C2 C2 149.4(3) 2_655 4_665
N1 C2 C2 149.4(3) . 4_665
N1 C2 C2 149.4(3) 3_665 4_665
N1 C3 N1 44.2(4) 2_655 .
N1 C3 N1 44.2(4) 2_655 3_665
N1 C3 N1 44.2(4) . 3_665
N1 N1 N1 60.000(1) 2_655 3_665
N1 N1 C2 63.9(3) 2_655 .
N1 N1 C2 63.9(3) 3_665 .
N1 N1 C3 67.9(2) 2_655 .
N1 N1 C3 67.9(2) 3_665 .
C2 N1 C3 123.7(5) . .

loop_
_geom_bond_atom_site_label_1
_geom_bond_atom_site_label_2
_geom_bond_distance
_geom_bond_site_symmetry_2
Co1 O1 2.1058(18) .
Co1 O1 2.1058(18) 7
Co1 O1 2.1058(18) 9
Co1 O1 2.1058(18) 8
Co1 O1 2.1058(18) 2
Co1 O1 2.1058(18) 3
Co2 O2 2.1035(18) 6_565
Co2 O2 2.1035(19) 3_565
Co2 O2 2.1035(19) 5
Co2 O2 2.1035(19) 2_665
Co2 O2 2.1035(18) .
Co2 O2 2.1035(19) 4_665
O1 C1 1.229(3) .
O2 C1 1.247(3) .
C1 H1 0.9300 .
C2 N1 1.284(8) 2_655
C2 N1 1.284(8) .
C2 N1 1.284(8) 3_665
C2 C2 1.302(14) 4_665
C3 N1 1.502(8) 2_655
C3 N1 1.502(8) .
C3 N1 1.502(8) 3_665
N1 N1 1.131(11) 2_655
N1 N1 1.131(11) 3_665
